data_2021622
loop_
_publ_author_name
'Li, Xiao-Fei'
'Cheng, Di'
'Meng, Xiang-Ru'
'Yang, Huai-Xia'

_publ_section_title
;
 Effects of two benzenedicarboxylic acids on the construction of Cd^II^
 coordination polymers incorporating a flexible N-donor ligand
;
_journal_coeditor_code LG3237
_journal_issue 6
_journal_name_full 'Acta Crystallographica Section C'
_journal_page_first
;
;
_journal_paper_doi 10.1107/S2053229619005758
_journal_volume 75
_journal_year 2019
_chemical_formula_iupac '[Cd (C8 H5 O4) Cl (C11 H10 N4)], H2 O'
_chemical_formula_moiety 'C19 H15 Cd Cl N4 O4, (H2 O)'
_chemical_formula_sum 'C19 H17 Cd Cl N4 O5'
_chemical_formula_weight 529.21
_chemical_name_systematic
'<i>catena</i>-Poly[[[di-\m-chlorido-bis[(2-carboxybenzoato-\k^2^<i>O</i>^1^,<i>O</i>^1'^)cadmium(II)]]-bis{\m-2-[(1<i>H</i>-imidazol-1-yl)methyl]-1<i>H</i>-benzimidazole-\k^2^<i>N</i>:<i>N</i>'}] dihydrate]'
_space_group_crystal_system triclinic
_space_group_IT_number 2
_space_group_name_Hall '-P 1'
_space_group_name_H-M_alt 'P -1'
_symmetry_space_group_name_Hall '-P 1'
_symmetry_space_group_name_H-M 'P -1'
_atom_sites_solution_hydrogens mixed
_atom_sites_solution_primary direct
_atom_sites_solution_secondary difmap
_audit_creation_method SHELXL-2014/7
_cell_angle_alpha 64.87(3)
_cell_angle_beta 73.10(3)
_cell_angle_gamma 80.71(3)
_cell_formula_units_Z 2
_cell_length_a 8.5888(17)
_cell_length_b 11.372(2)
_cell_length_c 11.660(2)
_cell_measurement_reflns_used 3326
_cell_measurement_temperature 293(2)
_cell_measurement_theta_max 27.8644
_cell_measurement_theta_min 1.9800
_cell_volume 985.6(4)
_computing_cell_refinement
;
CrystalClear (Rigaku/MSC, 2004)
;
_computing_data_collection
;
CrystalClear (Rigaku/MSC, 2004)
;
_computing_data_reduction
;
CrystalClear (Rigaku/MSC, 2004)
;
_computing_molecular_graphics
;
DIAMOND (Brandenburg & Putz, 2005)
;
_computing_publication_material
;
publCIF (Westrip, 2010)
;
_computing_structure_refinement
;
SHELXL2014 (Sheldrick, 2015)
;
_computing_structure_solution
;
SHELXS97 (Sheldrick, 2008)
;
_diffrn_ambient_temperature 293(2)
_diffrn_detector_area_resol_mean 28.5714
_diffrn_measured_fraction_theta_full 0.996
_diffrn_measured_fraction_theta_max 0.988
_diffrn_measurement_device_type 'Rigaku Saturn'
_diffrn_measurement_method \w
_diffrn_radiation_type MoK\a
_diffrn_radiation_wavelength 0.71073
_diffrn_reflns_av_R_equivalents 0.0264
_diffrn_reflns_av_unetI/netI 0.0431
_diffrn_reflns_limit_h_max 11
_diffrn_reflns_limit_h_min -11
_diffrn_reflns_limit_k_max 14
_diffrn_reflns_limit_k_min -14
_diffrn_reflns_limit_l_max 15
_diffrn_reflns_limit_l_min -15
_diffrn_reflns_number 9602
_diffrn_reflns_theta_full 25.242
_diffrn_reflns_theta_max 27.866
_diffrn_reflns_theta_min 1.980
_diffrn_source 'fine-focus sealed tube'
_exptl_absorpt_coefficient_mu 1.284
_exptl_absorpt_correction_T_max 1.0000
_exptl_absorpt_correction_T_min 0.9248
_exptl_absorpt_correction_type multi-scan
_exptl_absorpt_process_details
;
(CrystalClear; Rigaku/MSC, 2004)
;
_exptl_crystal_colour Colourless
_exptl_crystal_density_diffrn 1.783
_exptl_crystal_description Prism
_exptl_crystal_F_000 528
_exptl_crystal_size_max 0.190
_exptl_crystal_size_mid 0.180
_exptl_crystal_size_min 0.160
_refine_diff_density_max 0.570
_refine_diff_density_min -0.397
_refine_ls_extinction_method none
_refine_ls_goodness_of_fit_ref 1.060
_refine_ls_hydrogen_treatment constr
_refine_ls_matrix_type full
_refine_ls_number_parameters 262
_refine_ls_number_reflns 4646
_refine_ls_number_restraints 0
_refine_ls_restrained_S_all 1.060
_refine_ls_R_factor_all 0.0446
_refine_ls_R_factor_gt 0.0378
_refine_ls_shift/su_max 0.001
_refine_ls_shift/su_mean 0.000
_refine_ls_structure_factor_coef Fsqd
_refine_ls_weighting_details 'w=1/[\s^2^(Fo^2^)+(0.0257P)^2^+0.7865P] where P=(Fo^2^+2Fc^2^)/3'
_refine_ls_weighting_scheme calc
_refine_ls_wR_factor_gt 0.0712
_refine_ls_wR_factor_ref 0.0746
_reflns_number_gt 4153
_reflns_number_total 4646
_reflns_threshold_expression 'I > 2\s(I)'
_cod_data_source_file lg3237sup1.cif
_cod_data_source_block I
_cod_database_code 2021622
_shelx_space_group_comment
;
The symmetry employed for this shelxl refinement is uniquely defined
by the following loop, which should always be used as a source of
symmetry information in preference to the above space-group names.
They are only intended as comments.
;
_shelx_estimated_absorpt_t_min 0.792
_shelx_estimated_absorpt_t_max 0.821

loop_
_space_group_symop_operation_xyz
'x, y, z'
'-x, -y, -z'

loop_
_atom_site_type_symbol
_atom_site_label
_atom_site_fract_x
_atom_site_fract_y
_atom_site_fract_z
_atom_site_U_iso_or_equiv
_atom_site_adp_type
_atom_site_calc_flag
_atom_site_occupancy
Cd Cd1 0.34122(3) 0.14547(2) 0.48348(2) 0.03004(8) Uani d 1
Cl Cl1 0.54477(10) 0.00851(8) 0.63219(8) 0.03943(19) Uani d 1
O O1 0.1237(3) 0.0356(2) 0.6555(2) 0.0474(6) Uani d 1
O O2 0.1733(3) 0.2101(2) 0.6645(2) 0.0482(6) Uani d 1
O O3 0.0762(3) 0.3390(2) 0.7952(3) 0.0565(7) Uani d 1
H H3A 0.1084 0.2966 0.7502 0.085 Uiso d 1
O O4 -0.1104(4) 0.3310(3) 0.9692(3) 0.0777(10) Uani d 1
N N1 0.1430(3) 0.2317(3) 0.3688(3) 0.0360(6) Uani d 1
N N2 -0.0788(3) 0.2614(2) 0.3014(3) 0.0318(6) Uani d 1
N N3 0.4796(3) 0.3310(2) 0.3800(2) 0.0277(5) Uani d 1
N N4 0.6742(3) 0.4721(2) 0.2934(3) 0.0344(6) Uani d 1
H H4A 0.7699 0.5026 0.2584 0.041 Uiso d 1
C C1 0.0945(3) 0.1115(3) 0.7061(3) 0.0293(6) Uani d 1
C C2 -0.0521(4) 0.0855(3) 0.8279(3) 0.0340(7) Uani d 1
C C3 -0.1337(4) -0.0267(3) 0.8619(4) 0.0444(8) Uani d 1
H H3 -0.0965 -0.0755 0.8116 0.053 Uiso calc 1
C C4 -0.2654(4) -0.0666(4) 0.9661(4) 0.0517(9) Uani d 1
H H4 -0.3173 -0.1409 0.9855 0.062 Uiso calc 1
C C5 -0.3208(5) 0.0036(4) 1.0423(4) 0.0535(10) Uani d 1
H H5 -0.4093 -0.0240 1.1144 0.064 Uiso calc 1
C C6 -0.2458(4) 0.1143(4) 1.0121(4) 0.0470(9) Uani d 1
H H6 -0.2855 0.1615 1.0639 0.056 Uiso calc 1
C C7 -0.1106(4) 0.1586(3) 0.9051(3) 0.0371(7) Uani d 1
C C8 -0.0461(5) 0.2836(4) 0.8905(4) 0.0465(8) Uani d 1
C C9 -0.0078(3) 0.1976(3) 0.4000(3) 0.0317(7) Uani d 1
H H9 -0.0586 0.1364 0.4808 0.038 Uiso calc 1
C C10 0.1686(4) 0.3217(4) 0.2434(4) 0.0541(10) Uani d 1
H H10 0.2654 0.3636 0.1946 0.065 Uiso calc 1
C C11 0.0338(4) 0.3416(4) 0.2002(4) 0.0504(9) Uani d 1
H H11 0.0199 0.3983 0.1180 0.061 Uiso calc 1
C C12 -0.2443(3) 0.2474(3) 0.3006(3) 0.0358(7) Uani d 1
H H12A -0.2804 0.1626 0.3658 0.043 Uiso calc 1
H H12B -0.2431 0.2507 0.2158 0.043 Uiso calc 1
C C13 0.6363(3) 0.3491(3) 0.3275(3) 0.0292(6) Uani d 1
C C14 0.5314(4) 0.5404(3) 0.3248(3) 0.0310(6) Uani d 1
C C15 0.4999(4) 0.6688(3) 0.3110(4) 0.0405(8) Uani d 1
H H15 0.5827 0.7271 0.2756 0.049 Uiso calc 1
C C16 0.3404(4) 0.7053(3) 0.3520(4) 0.0437(8) Uani d 1
H H16 0.3144 0.7903 0.3449 0.052 Uiso calc 1
C C17 0.2164(4) 0.6180(3) 0.4042(4) 0.0431(8) Uani d 1
H H17 0.1093 0.6465 0.4296 0.052 Uiso calc 1
C C18 0.2488(4) 0.4904(3) 0.4190(3) 0.0389(8) Uani d 1
H H18 0.1659 0.4322 0.4550 0.047 Uiso calc 1
C C19 0.4101(3) 0.4518(3) 0.3780(3) 0.0295(6) Uani d 1

loop_
_atom_site_aniso_label
_atom_site_aniso_U_11
_atom_site_aniso_U_22
_atom_site_aniso_U_33
_atom_site_aniso_U_12
_atom_site_aniso_U_13
_atom_site_aniso_U_23
Cd1 0.02381(11) 0.02566(12) 0.03979(14) -0.00180(8) -0.00474(9) -0.01410(10)
Cl1 0.0453(4) 0.0392(4) 0.0426(5) 0.0095(3) -0.0175(4) -0.0243(4)
O1 0.0409(13) 0.0453(14) 0.0495(15) -0.0054(11) 0.0018(11) -0.0201(12)
O2 0.0377(13) 0.0488(14) 0.0527(16) -0.0094(11) 0.0022(11) -0.0215(12)
O3 0.0519(16) 0.0534(15) 0.0672(18) -0.0220(12) 0.0070(14) -0.0342(14)
O4 0.104(3) 0.072(2) 0.068(2) -0.0217(18) 0.0062(18) -0.0491(18)
N1 0.0253(13) 0.0406(15) 0.0434(16) -0.0021(11) -0.0081(12) -0.0179(13)
N2 0.0225(12) 0.0301(13) 0.0448(16) 0.0008(10) -0.0074(11) -0.0181(12)
N3 0.0239(12) 0.0211(11) 0.0376(14) -0.0023(9) -0.0095(10) -0.0095(11)
N4 0.0241(12) 0.0281(13) 0.0499(17) -0.0054(10) -0.0081(12) -0.0139(12)
C1 0.0259(14) 0.0237(14) 0.0370(17) 0.0023(11) -0.0127(13) -0.0089(13)
C2 0.0312(16) 0.0343(16) 0.0345(17) 0.0015(13) -0.0094(13) -0.0121(14)
C3 0.0403(19) 0.0439(19) 0.049(2) -0.0070(15) -0.0063(16) -0.0203(17)
C4 0.046(2) 0.048(2) 0.055(2) -0.0165(17) -0.0026(18) -0.0152(19)
C5 0.042(2) 0.063(2) 0.045(2) -0.0168(18) 0.0016(17) -0.015(2)
C6 0.045(2) 0.056(2) 0.040(2) -0.0031(17) -0.0061(16) -0.0220(18)
C7 0.0342(17) 0.0421(18) 0.0356(18) -0.0022(14) -0.0110(14) -0.0143(15)
C8 0.047(2) 0.048(2) 0.050(2) -0.0026(17) -0.0127(18) -0.0247(18)
C9 0.0250(14) 0.0271(14) 0.0404(18) -0.0017(11) -0.0066(13) -0.0118(13)
C10 0.0305(17) 0.061(2) 0.055(2) -0.0147(16) -0.0066(16) -0.008(2)
C11 0.0368(19) 0.054(2) 0.045(2) -0.0106(16) -0.0113(16) -0.0013(18)
C12 0.0251(15) 0.0356(17) 0.052(2) 0.0005(12) -0.0098(14) -0.0234(16)
C13 0.0267(14) 0.0286(15) 0.0361(17) -0.0015(12) -0.0129(13) -0.0131(13)
C14 0.0278(15) 0.0263(14) 0.0412(18) -0.0008(12) -0.0115(13) -0.0140(13)
C15 0.0377(18) 0.0273(16) 0.060(2) -0.0044(13) -0.0153(16) -0.0172(16)
C16 0.045(2) 0.0293(16) 0.064(2) 0.0041(14) -0.0206(18) -0.0236(17)
C17 0.0334(17) 0.0384(18) 0.060(2) 0.0063(14) -0.0105(16) -0.0251(17)
C18 0.0278(16) 0.0349(17) 0.053(2) -0.0021(13) -0.0063(15) -0.0185(16)
C19 0.0290(15) 0.0249(14) 0.0373(17) -0.0006(11) -0.0110(13) -0.0133(13)

loop_
_atom_type_symbol
_atom_type_description
_atom_type_scat_dispersion_real
_atom_type_scat_dispersion_imag
_atom_type_scat_source
C C 0.0033 0.0016 'International Tables Vol C Tables 4.2.6.8 and 6.1.1.4'
H H 0.0000 0.0000 'International Tables Vol C Tables 4.2.6.8 and 6.1.1.4'
Cd Cd -0.8075 1.2024 'International Tables Vol C Tables 4.2.6.8 and 6.1.1.4'
Cl Cl 0.1484 0.1585 'International Tables Vol C Tables 4.2.6.8 and 6.1.1.4'
N N 0.0061 0.0033 'International Tables Vol C Tables 4.2.6.8 and 6.1.1.4'
O O 0.0106 0.0060 'International Tables Vol C Tables 4.2.6.8 and 6.1.1.4'

loop_
_geom_angle_atom_site_label_1
_geom_angle_atom_site_label_2
_geom_angle_atom_site_label_3
_geom_angle_site_symmetry_1
_geom_angle_site_symmetry_3
_geom_angle
_geom_angle_publ_flag
N3 Cd1 N1 . . 93.26(9) y
N3 Cd1 O1 . . 145.11(9) y
N1 Cd1 O1 . . 83.65(9) y
N3 Cd1 O2 . . 93.14(9) y
N1 Cd1 O2 . . 90.98(9) y
O1 Cd1 O2 . . 52.34(8) y
N3 Cd1 Cl1 . 2_656 110.50(7) y
N1 Cd1 Cl1 . 2_656 92.18(7) y
O1 Cd1 Cl1 . 2_656 104.36(7) y
O2 Cd1 Cl1 . 2_656 155.92(6) y
N3 Cd1 Cl1 . . 96.35(7) y
N1 Cd1 Cl1 . . 170.33(7) y
O1 Cd1 Cl1 . . 89.04(7) y
O2 Cd1 Cl1 . . 89.54(6) y
Cl1 Cd1 Cl1 2_656 . 83.49(3) y
N3 Cd1 C1 . . 119.75(9) ?
N1 Cd1 C1 . . 86.69(9) ?
O1 Cd1 C1 . . 25.56(8) ?
O2 Cd1 C1 . . 26.78(8) ?
Cl1 Cd1 C1 2_656 . 129.73(7) ?
Cl1 Cd1 C1 . . 89.44(6) ?
Cd1 Cl1 Cd1 2_656 . 96.51(3) ?
C1 O1 Cd1 . . 96.5(2) ?
C1 O2 Cd1 . . 87.9(2) ?
C8 O3 H3A . . 109.5 ?
C9 N1 C10 . . 105.2(3) ?
C9 N1 Cd1 . . 129.7(2) ?
C10 N1 Cd1 . . 124.7(2) ?
C9 N2 C11 . . 106.9(3) ?
C9 N2 C12 . . 126.7(3) ?
C11 N2 C12 . . 126.3(3) ?
C13 N3 C19 . . 105.4(2) ?
C13 N3 Cd1 . . 130.38(19) ?
C19 N3 Cd1 . . 123.57(18) ?
C13 N4 C14 . . 107.7(2) ?
C13 N4 H4A . . 126.1 ?
C14 N4 H4A . . 126.1 ?
O1 C1 O2 . . 123.2(3) ?
O1 C1 C2 . . 117.6(3) ?
O2 C1 C2 . . 119.1(3) ?
O1 C1 Cd1 . . 57.90(17) ?
O2 C1 Cd1 . . 65.35(18) ?
C2 C1 Cd1 . . 175.0(2) ?
C3 C2 C7 . . 118.0(3) ?
C3 C2 C1 . . 113.3(3) ?
C7 C2 C1 . . 128.7(3) ?
C4 C3 C2 . . 122.4(3) ?
C4 C3 H3 . . 118.8 ?
C2 C3 H3 . . 118.8 ?
C3 C4 C5 . . 119.6(4) ?
C3 C4 H4 . . 120.2 ?
C5 C4 H4 . . 120.2 ?
C6 C5 C4 . . 120.0(4) ?
C6 C5 H5 . . 120.0 ?
C4 C5 H5 . . 120.0 ?
C5 C6 C7 . . 121.8(4) ?
C5 C6 H6 . . 119.1 ?
C7 C6 H6 . . 119.1 ?
C6 C7 C2 . . 118.1(3) ?
C6 C7 C8 . . 112.8(3) ?
C2 C7 C8 . . 129.0(3) ?
O4 C8 O3 . . 119.6(3) ?
O4 C8 C7 . . 119.5(4) ?
O3 C8 C7 . . 120.9(3) ?
N1 C9 N2 . . 111.6(3) ?
N1 C9 H9 . . 124.2 ?
N2 C9 H9 . . 124.2 ?
C11 C10 N1 . . 110.2(3) ?
C11 C10 H10 . . 124.9 ?
N1 C10 H10 . . 124.9 ?
C10 C11 N2 . . 106.0(3) ?
C10 C11 H11 . . 127.0 ?
N2 C11 H11 . . 127.0 ?
N2 C12 C13 . 1_455 113.8(2) ?
N2 C12 H12A . . 108.8 ?
C13 C12 H12A 1_455 . 108.8 ?
N2 C12 H12B . . 108.8 ?
C13 C12 H12B 1_455 . 108.8 ?
H12A C12 H12B . . 107.7 ?
N3 C13 N4 . . 112.2(3) ?
N3 C13 C12 . 1_655 123.6(3) ?
N4 C13 C12 . 1_655 124.1(3) ?
N4 C14 C19 . . 105.4(2) ?
N4 C14 C15 . . 132.0(3) ?
C19 C14 C15 . . 122.6(3) ?
C16 C15 C14 . . 116.6(3) ?
C16 C15 H15 . . 121.7 ?
C14 C15 H15 . . 121.7 ?
C15 C16 C17 . . 121.6(3) ?
C15 C16 H16 . . 119.2 ?
C17 C16 H16 . . 119.2 ?
C18 C17 C16 . . 121.5(3) ?
C18 C17 H17 . . 119.3 ?
C16 C17 H17 . . 119.3 ?
C17 C18 C19 . . 117.6(3) ?
C17 C18 H18 . . 121.2 ?
C19 C18 H18 . . 121.2 ?
C14 C19 C18 . . 120.1(3) ?
C14 C19 N3 . . 109.2(2) ?
C18 C19 N3 . . 130.7(3) ?

loop_
_geom_bond_atom_site_label_1
_geom_bond_atom_site_label_2
_geom_bond_site_symmetry_2
_geom_bond_distance
_geom_bond_publ_flag
Cd1 N3 . 2.266(2) y
Cd1 N1 . 2.306(3) y
Cd1 O1 . 2.350(3) y
Cd1 O2 . 2.506(3) y
Cd1 Cl1 2_656 2.5551(10) y
Cd1 Cl1 . 2.6605(13) y
Cd1 C1 . 2.756(3) ?
Cl1 Cd1 2_656 2.5550(10) ?
O1 C1 . 1.197(4) ?
O2 C1 . 1.242(4) ?
O3 C8 . 1.294(4) ?
O3 H3A . 0.8200 ?
O4 C8 . 1.211(4) ?
N1 C9 . 1.315(4) ?
N1 C10 . 1.359(5) ?
N2 C9 . 1.332(4) ?
N2 C11 . 1.366(4) ?
N2 C12 . 1.459(4) ?
N3 C13 . 1.316(4) ?
N3 C19 . 1.400(3) ?
N4 C13 . 1.349(4) ?
N4 C14 . 1.383(4) ?
N4 H4A . 0.8600 ?
C1 C2 . 1.553(4) ?
C2 C3 . 1.404(4) ?
C2 C7 . 1.412(4) ?
C3 C4 . 1.364(5) ?
C3 H3 . 0.9300 ?
C4 C5 . 1.374(5) ?
C4 H4 . 0.9300 ?
C5 C6 . 1.370(5) ?
C5 H5 . 0.9300 ?
C6 C7 . 1.404(5) ?
C6 H6 . 0.9300 ?
C7 C8 . 1.533(5) ?
C9 H9 . 0.9300 ?
C10 C11 . 1.343(5) ?
C10 H10 . 0.9300 ?
C11 H11 . 0.9300 ?
C12 C13 1_455 1.492(4) ?
C12 H12A . 0.9700 ?
C12 H12B . 0.9700 ?
C13 C12 1_655 1.492(4) ?
C14 C19 . 1.385(4) ?
C14 C15 . 1.389(4) ?
C15 C16 . 1.372(5) ?
C15 H15 . 0.9300 ?
C16 C17 . 1.394(5) ?
C16 H16 . 0.9300 ?
C17 C18 . 1.377(4) ?
C17 H17 . 0.9300 ?
C18 C19 . 1.392(4) ?
C18 H18 . 0.9300 ?

loop_
_geom_hbond_atom_site_label_D
_geom_hbond_atom_site_label_H
_geom_hbond_atom_site_label_A
_geom_hbond_site_symmetry_A
_geom_hbond_distance_DH
_geom_hbond_distance_HA
_geom_hbond_distance_DA
_geom_hbond_angle_DHA
O3 H3A O2 . 0.82 1.62 2.436(3) 179
N4 H4A O3 2_666 0.86 2.17 2.931(4) 147

loop_
_geom_torsion_atom_site_label_1
_geom_torsion_atom_site_label_2
_geom_torsion_atom_site_label_3
_geom_torsion_atom_site_label_4
_geom_torsion_site_symmetry_4
_geom_torsion
Cd1 O1 C1 O2 . -1.1(3)
Cd1 O1 C1 C2 . 177.5(2)
Cd1 O2 C1 O1 . 1.0(3)
Cd1 O2 C1 C2 . -177.5(2)
O1 C1 C2 C3 . -0.6(4)
O2 C1 C2 C3 . 178.0(3)
O1 C1 C2 C7 . 179.4(3)
O2 C1 C2 C7 . -2.0(5)
C7 C2 C3 C4 . -0.2(5)
C1 C2 C3 C4 . 179.8(3)
C2 C3 C4 C5 . -0.7(6)
C3 C4 C5 C6 . 1.2(6)
C4 C5 C6 C7 . -0.8(6)
C5 C6 C7 C2 . -0.1(5)
C5 C6 C7 C8 . -179.6(3)
C3 C2 C7 C6 . 0.6(5)
C1 C2 C7 C6 . -179.5(3)
C3 C2 C7 C8 . -179.9(3)
C1 C2 C7 C8 . 0.0(5)
C6 C7 C8 O4 . 1.4(5)
C2 C7 C8 O4 . -178.1(4)
C6 C7 C8 O3 . -178.6(3)
C2 C7 C8 O3 . 1.9(6)
C10 N1 C9 N2 . -0.2(4)
Cd1 N1 C9 N2 . -172.92(19)
C11 N2 C9 N1 . 0.2(4)
C12 N2 C9 N1 . 179.3(3)
C9 N1 C10 C11 . 0.2(4)
Cd1 N1 C10 C11 . 173.4(3)
N1 C10 C11 N2 . -0.1(5)
C9 N2 C11 C10 . 0.0(4)
C12 N2 C11 C10 . -179.2(3)
C9 N2 C12 C13 1_455 98.3(4)
C11 N2 C12 C13 1_455 -82.7(4)
C19 N3 C13 N4 . 0.9(3)
Cd1 N3 C13 N4 . -170.2(2)
C19 N3 C13 C12 1_655 -175.0(3)
Cd1 N3 C13 C12 1_655 13.9(5)
C14 N4 C13 N3 . -0.5(4)
C14 N4 C13 C12 1_655 175.4(3)
C13 N4 C14 C19 . -0.2(3)
C13 N4 C14 C15 . -179.9(3)
N4 C14 C15 C16 . 179.3(3)
C19 C14 C15 C16 . -0.4(5)
C14 C15 C16 C17 . -0.4(5)
C15 C16 C17 C18 . 1.2(6)
C16 C17 C18 C19 . -1.0(5)
N4 C14 C19 C18 . -179.2(3)
C15 C14 C19 C18 . 0.6(5)
N4 C14 C19 N3 . 0.7(3)
C15 C14 C19 N3 . -179.5(3)
C17 C18 C19 C14 . 0.1(5)
C17 C18 C19 N3 . -179.8(3)
C13 N3 C19 C14 . -1.0(3)
Cd1 N3 C19 C14 . 170.8(2)
C13 N3 C19 C18 . 178.9(3)
Cd1 N3 C19 C18 . -9.3(5)

_cod_database_fobs_code 2021622
